data_7150739
loop_
_publ_author_name
'Reviriego, Felipe'
'Sanz, Ana'
'Navarro, Pilar'
'Latorre, Julio'
'Garc\'ia-Espa\~na, Enrique'
'Liu-Gonzalez, Malva'

_publ_section_title
;
 Self-assembly of 3,5-bis(ethoxycarbonyl)pyrazolate anions and ammonium
 cations of \b-phenylethylamine or homoveratrylamine into
 hetero-double-stranded helical structures
;
_journal_issue 16
_journal_name_full 'Organic &amp; Biomolecular Chemistry'
_journal_page_first 3212
_journal_page_last 3214
_journal_paper_doi 10.1039/b911053d
_journal_volume 7
_journal_year 2009
_chemical_formula_moiety 'C10 H16 N O2, C9 H11 N2 O4'
_chemical_formula_sum 'C19 H27 N3 O6'
_chemical_formula_weight 393.44
_chemical_name_common 'Compound ege4v09'
_chemical_name_systematic
;
?
;
_space_group_IT_number 14
_symmetry_cell_setting monoclinic
_symmetry_space_group_name_Hall '-P 2yn'
_symmetry_space_group_name_H-M 'P 1 21/n 1'
_atom_sites_solution_hydrogens geom
_atom_sites_solution_primary direct
_atom_sites_solution_secondary difmap
_audit_creation_method SHELXL-97
_cell_angle_alpha 90.00
_cell_angle_beta 99.289(2)
_cell_angle_gamma 90.00
_cell_formula_units_Z 4
_cell_length_a 13.1760(5)
_cell_length_b 5.4360(2)
_cell_length_c 29.7130(10)
_cell_measurement_reflns_used 3901
_cell_measurement_temperature 293(2)
_cell_measurement_theta_max 25.35
_cell_measurement_theta_min 0.998
_cell_volume 2100.28(13)
_computing_cell_refinement 'HKL Scalepack (Otwinowski & Minor 1997)'
_computing_data_collection 'Collect (Bruker AXS BV, 1997-2004)'
_computing_data_reduction 'HKL Denzo and Scalepack (Otwinowski & Minor 19)'
_computing_molecular_graphics 'Ortep-3 for Windows (Farrugia, 1997)'
_computing_publication_material 'WinGX publication routines (Farrugia, 1999)'
_computing_structure_refinement 'SHELXL-97 (Sheldrick, 1997)'
_computing_structure_solution 'SIR97(Altomare & Al., 1997)'
_diffrn_ambient_temperature 293(2)
_diffrn_detector_area_resol_mean 9
_diffrn_measured_fraction_theta_full 0.982
_diffrn_measured_fraction_theta_max 0.982
_diffrn_measurement_device_type KappaCCD
_diffrn_measurement_method CCD
_diffrn_radiation_monochromator graphite
_diffrn_radiation_source 'fine-focus sealed tube'
_diffrn_radiation_type MoK\a
_diffrn_radiation_wavelength 0.71073
_diffrn_reflns_av_R_equivalents 0.0488
_diffrn_reflns_av_sigmaI/netI 0.0637
_diffrn_reflns_limit_h_max 15
_diffrn_reflns_limit_h_min -15
_diffrn_reflns_limit_k_max 6
_diffrn_reflns_limit_k_min -5
_diffrn_reflns_limit_l_max 35
_diffrn_reflns_limit_l_min -35
_diffrn_reflns_number 6300
_diffrn_reflns_theta_full 25.36
_diffrn_reflns_theta_max 25.36
_diffrn_reflns_theta_min 1.61
_exptl_absorpt_coefficient_mu 0.093
_exptl_absorpt_correction_type none
_exptl_crystal_colour colorless
_exptl_crystal_density_diffrn 1.244
_exptl_crystal_density_method 'not measured'
_exptl_crystal_description flat
_exptl_crystal_F_000 840
_exptl_crystal_size_max 0.35
_exptl_crystal_size_mid 0.2
_exptl_crystal_size_min 0.015
_refine_diff_density_max 0.244
_refine_diff_density_min -0.213
_refine_diff_density_rms 0.049
_refine_ls_extinction_method none
_refine_ls_goodness_of_fit_ref 0.917
_refine_ls_hydrogen_treatment constr
_refine_ls_matrix_type full
_refine_ls_number_parameters 258
_refine_ls_number_reflns 3791
_refine_ls_number_restraints 0
_refine_ls_restrained_S_all 0.917
_refine_ls_R_factor_all 0.1286
_refine_ls_R_factor_gt 0.0513
_refine_ls_shift/su_max 0.000
_refine_ls_shift/su_mean 0.000
_refine_ls_structure_factor_coef Fsqd
_refine_ls_weighting_details 'calc w=1/[\s^2^(Fo^2^)+(0.1101P)^2^+0.0000P] where P=(Fo^2^+2Fc^2^)/3'
_refine_ls_weighting_scheme calc
_refine_ls_wR_factor_gt 0.1399
_refine_ls_wR_factor_ref 0.1827
_reflns_number_gt 1827
_reflns_number_total 3791
_reflns_threshold_expression >2sigma(I)
_cod_data_source_file b911053d.txt
_cod_data_source_block ege4
_cod_original_sg_symbol_H-M P21/n
_cod_database_code 7150739

loop_
_symmetry_equiv_pos_as_xyz
'x, y, z'
'-x+1/2, y+1/2, -z+1/2'
'-x, -y, -z'
'x+1/2, -y+1/2, z+1/2'

loop_
_atom_site_label
_atom_site_type_symbol
_atom_site_fract_x
_atom_site_fract_y
_atom_site_fract_z
_atom_site_U_iso_or_equiv
_atom_site_adp_type
_atom_site_occupancy
_atom_site_symmetry_multiplicity
_atom_site_calc_flag
_atom_site_refinement_flags
_atom_site_disorder_assembly
_atom_site_disorder_group
O6A O 0.14831(13) -0.0757(4) 0.19326(6) 0.0879(7) Uani 1 1 d . . .
O6B O 0.07698(15) -0.2143(4) 0.25157(8) 0.0946(7) Uani 1 1 d . . .
O7A O -0.09759(14) 0.6700(4) 0.11288(6) 0.0798(6) Uani 1 1 d . . .
O7B O -0.22781(16) 0.7110(4) 0.15260(7) 0.0977(7) Uani 1 1 d . . .
O15 O 0.29073(17) -0.1729(4) 0.00013(7) 0.1016(7) Uani 1 1 d . . .
O16 O 0.23013(17) 0.1825(5) 0.04566(8) 0.1059(8) Uani 1 1 d . . .
N1 N -0.08264(15) 0.1327(4) 0.22834(7) 0.0678(6) Uani 1 1 d . . .
N2 N -0.14352(15) 0.3140(4) 0.20854(7) 0.0663(6) Uani 1 1 d . . .
N3 N 0.65192(14) 0.2176(4) 0.22504(6) 0.0638(6) Uani 1 1 d . . .
H3A H 0.7124 0.2556 0.2172 0.096 Uiso 1 1 calc R . .
H3B H 0.6615 0.1173 0.2490 0.096 Uiso 1 1 calc R . .
H3C H 0.6209 0.3543 0.2321 0.096 Uiso 1 1 calc R . .
C3 C -0.09952(18) 0.4073(5) 0.17377(8) 0.0608(7) Uani 1 1 d . . .
C4 C -0.00923(18) 0.2823(5) 0.17128(8) 0.0656(7) Uani 1 1 d . . .
H4 H 0.0362 0.3079 0.1508 0.079 Uiso 1 1 calc R . .
C5 C -0.00175(17) 0.1121(5) 0.20573(8) 0.0614(7) Uani 1 1 d . . .
C6 C 0.07608(19) -0.0758(6) 0.22000(10) 0.0725(8) Uani 1 1 d . . .
C7 C -0.1497(2) 0.6098(6) 0.14646(9) 0.0702(8) Uani 1 1 d . . .
C8 C 0.2299(2) -0.2587(7) 0.20361(12) 0.1011(11) Uani 1 1 d . . .
H8A H 0.2601 -0.2499 0.2356 0.121 Uiso 1 1 calc R . .
H8B H 0.2022 -0.4227 0.1973 0.121 Uiso 1 1 calc R . .
C9 C 0.3070(3) -0.2070(7) 0.17537(13) 0.1177(13) Uani 1 1 d . . .
H9A H 0.2766 -0.2174 0.1438 0.177 Uiso 1 1 calc R . .
H9B H 0.3618 -0.3248 0.1817 0.177 Uiso 1 1 calc R . .
H9C H 0.3339 -0.0445 0.1819 0.177 Uiso 1 1 calc R . .
C10 C -0.1347(2) 0.8744(6) 0.08434(10) 0.0879(9) Uani 1 1 d . . .
H10A H -0.1427 1.0180 0.1028 0.106 Uiso 1 1 calc R . .
H10B H -0.2009 0.8354 0.0664 0.106 Uiso 1 1 calc R . .
C11 C -0.0577(3) 0.9236(9) 0.05393(13) 0.1324(15) Uani 1 1 d . . .
H11A H 0.0090 0.9437 0.0720 0.199 Uiso 1 1 calc R . .
H11B H -0.0762 1.0710 0.0368 0.199 Uiso 1 1 calc R . .
H11C H -0.0563 0.7878 0.0334 0.199 Uiso 1 1 calc R . .
C12 C 0.5671(2) 0.2549(6) 0.14567(10) 0.0948(10) Uani 1 1 d . . .
H12A H 0.6318 0.2942 0.1358 0.114 Uiso 1 1 calc R . .
H12B H 0.5365 0.4075 0.1538 0.114 Uiso 1 1 calc R . .
C13 C 0.58661(19) 0.0930(6) 0.18614(9) 0.0730(8) Uani 1 1 d . . .
H13A H 0.6206 -0.0559 0.1785 0.088 Uiso 1 1 calc R . .
H13B H 0.5216 0.0465 0.1951 0.088 Uiso 1 1 calc R . .
C15 C 0.3206(3) -0.3699(7) -0.02656(11) 0.1127(12) Uani 1 1 d . . .
H15A H 0.3833 -0.3276 -0.0372 0.169 Uiso 1 1 calc R . .
H15B H 0.2675 -0.3989 -0.0522 0.169 Uiso 1 1 calc R . .
H15C H 0.3310 -0.5160 -0.0082 0.169 Uiso 1 1 calc R . .
C16 C 0.1904(3) 0.3712(8) 0.07066(14) 0.1245(14) Uani 1 1 d . . .
H16A H 0.1965 0.3233 0.1021 0.187 Uiso 1 1 calc R . .
H16B H 0.1192 0.3981 0.0584 0.187 Uiso 1 1 calc R . .
H16C H 0.2283 0.5202 0.0684 0.187 Uiso 1 1 calc R . .
C20 C 0.4955(2) 0.1332(6) 0.10651(9) 0.0804(9) Uani 1 1 d . . .
C21 C 0.5253(2) -0.0658(7) 0.08317(12) 0.0945(10) Uani 1 1 d . . .
H21 H 0.5910 -0.1303 0.0916 0.113 Uiso 1 1 calc R . .
C22 C 0.4591(3) -0.1727(6) 0.04720(11) 0.0921(10) Uani 1 1 d . . .
H22 H 0.4816 -0.3046 0.0315 0.110 Uiso 1 1 calc R . .
C23 C 0.3621(2) -0.0859(6) 0.03494(9) 0.0756(8) Uani 1 1 d . . .
C24 C 0.3294(2) 0.1092(6) 0.05935(9) 0.0777(8) Uani 1 1 d . . .
C25 C 0.3959(2) 0.2183(6) 0.09423(9) 0.0785(8) Uani 1 1 d . . .
H25 H 0.3735 0.3511 0.1097 0.094 Uiso 1 1 calc R . .

loop_
_atom_site_aniso_label
_atom_site_aniso_U_11
_atom_site_aniso_U_22
_atom_site_aniso_U_33
_atom_site_aniso_U_23
_atom_site_aniso_U_13
_atom_site_aniso_U_12
O6A 0.0605(11) 0.1193(18) 0.0878(13) 0.0152(12) 0.0241(10) 0.0189(11)
O6B 0.0820(14) 0.1087(17) 0.0980(15) 0.0245(14) 0.0289(11) 0.0091(11)
O7A 0.0776(12) 0.0955(16) 0.0686(11) 0.0109(11) 0.0182(10) 0.0035(10)
O7B 0.0717(13) 0.1039(17) 0.1225(18) 0.0073(13) 0.0301(12) 0.0168(12)
O15 0.1097(16) 0.0991(18) 0.0883(14) -0.0203(13) -0.0068(13) 0.0032(13)
O16 0.0785(14) 0.122(2) 0.1119(16) -0.0244(14) -0.0019(12) 0.0109(13)
N1 0.0572(13) 0.0856(17) 0.0629(12) -0.0023(12) 0.0169(11) -0.0044(12)
N2 0.0538(12) 0.0840(17) 0.0645(13) -0.0049(12) 0.0197(10) -0.0023(12)
N3 0.0483(11) 0.0782(15) 0.0664(13) 0.0017(11) 0.0142(10) 0.0018(10)
C3 0.0523(15) 0.0773(19) 0.0541(14) -0.0059(14) 0.0121(12) -0.0073(14)
C4 0.0489(15) 0.091(2) 0.0595(15) -0.0048(16) 0.0168(12) -0.0053(14)
C5 0.0469(14) 0.0830(19) 0.0567(14) -0.0057(15) 0.0157(11) -0.0059(14)
C6 0.0563(16) 0.095(2) 0.0692(17) -0.0033(18) 0.0177(14) -0.0052(16)
C7 0.0586(17) 0.081(2) 0.0715(17) -0.0119(16) 0.0110(14) -0.0093(16)
C8 0.074(2) 0.119(3) 0.115(3) 0.013(2) 0.0271(19) 0.0198(19)
C9 0.088(2) 0.139(3) 0.135(3) -0.007(3) 0.043(2) 0.025(2)
C10 0.088(2) 0.088(2) 0.0842(19) 0.0099(18) 0.0033(17) -0.0095(17)
C11 0.122(3) 0.164(4) 0.110(3) 0.054(3) 0.015(2) -0.013(3)
C12 0.092(2) 0.096(2) 0.092(2) 0.0171(19) 0.0011(18) -0.0182(18)
C13 0.0617(15) 0.087(2) 0.0733(16) 0.0009(17) 0.0183(13) -0.0011(14)
C15 0.154(3) 0.096(3) 0.086(2) -0.018(2) 0.010(2) -0.008(2)
C16 0.091(2) 0.138(4) 0.146(3) -0.028(3) 0.024(2) 0.017(2)
C20 0.081(2) 0.091(2) 0.0665(17) 0.0070(17) 0.0057(15) -0.0123(18)
C21 0.079(2) 0.106(3) 0.096(2) 0.005(2) 0.0052(18) 0.0064(19)
C22 0.099(2) 0.089(2) 0.088(2) -0.0058(18) 0.0142(19) 0.0085(19)
C23 0.080(2) 0.078(2) 0.0656(16) -0.0012(17) 0.0034(15) -0.0018(17)
C24 0.0726(19) 0.087(2) 0.0724(17) 0.0025(17) 0.0084(15) -0.0023(17)
C25 0.083(2) 0.082(2) 0.0704(18) -0.0011(16) 0.0128(16) -0.0060(16)

loop_
_atom_type_symbol
_atom_type_description
_atom_type_scat_dispersion_real
_atom_type_scat_dispersion_imag
_atom_type_scat_source
C C 0.0033 0.0016 'International Tables Vol C Tables 4.2.6.8 and 6.1.1.4'
H H 0.0000 0.0000 'International Tables Vol C Tables 4.2.6.8 and 6.1.1.4'
N N 0.0061 0.0033 'International Tables Vol C Tables 4.2.6.8 and 6.1.1.4'
O O 0.0106 0.0060 'International Tables Vol C Tables 4.2.6.8 and 6.1.1.4'

loop_
_geom_angle_atom_site_label_1
_geom_angle_atom_site_label_2
_geom_angle_atom_site_label_3
_geom_angle
_geom_angle_site_symmetry_1
_geom_angle_site_symmetry_3
_geom_angle_publ_flag
C6 O6A C8 116.5(2) . . ?
C7 O7A C10 117.5(2) . . ?
C23 O15 C15 117.6(3) . . ?
C24 O16 C16 118.2(3) . . ?
N2 N1 C5 107.8(2) . . ?
N1 N2 C3 107.94(19) . . ?
C13 N3 H3A 109.5 . . ?
C13 N3 H3B 109.5 . . ?
H3A N3 H3B 109.5 . . ?
C13 N3 H3C 109.5 . . ?
H3A N3 H3C 109.5 . . ?
H3B N3 H3C 109.5 . . ?
N2 C3 C4 109.4(2) . . ?
N2 C3 C7 119.5(2) . . ?
C4 C3 C7 131.1(2) . . ?
C5 C4 C3 104.5(2) . . ?
C5 C4 H4 127.7 . . ?
C3 C4 H4 127.7 . . ?
N1 C5 C4 110.3(2) . . ?
N1 C5 C6 119.1(2) . . ?
C4 C5 C6 130.6(2) . . ?
O6B C6 O6A 123.1(3) . . ?
O6B C6 C5 125.6(2) . . ?
O6A C6 C5 111.2(3) . . ?
O7B C7 O7A 123.6(3) . . ?
O7B C7 C3 125.5(3) . . ?
O7A C7 C3 110.9(2) . . ?
C9 C8 O6A 107.9(3) . . ?
C9 C8 H8A 110.1 . . ?
O6A C8 H8A 110.1 . . ?
C9 C8 H8B 110.1 . . ?
O6A C8 H8B 110.1 . . ?
H8A C8 H8B 108.4 . . ?
C8 C9 H9A 109.5 . . ?
C8 C9 H9B 109.5 . . ?
H9A C9 H9B 109.5 . . ?
C8 C9 H9C 109.5 . . ?
H9A C9 H9C 109.5 . . ?
H9B C9 H9C 109.5 . . ?
O7A C10 C11 107.3(3) . . ?
O7A C10 H10A 110.3 . . ?
C11 C10 H10A 110.3 . . ?
O7A C10 H10B 110.3 . . ?
C11 C10 H10B 110.3 . . ?
H10A C10 H10B 108.5 . . ?
C10 C11 H11A 109.5 . . ?
C10 C11 H11B 109.5 . . ?
H11A C11 H11B 109.5 . . ?
C10 C11 H11C 109.5 . . ?
H11A C11 H11C 109.5 . . ?
H11B C11 H11C 109.5 . . ?
C13 C12 C20 111.6(3) . . ?
C13 C12 H12A 109.3 . . ?
C20 C12 H12A 109.3 . . ?
C13 C12 H12B 109.3 . . ?
C20 C12 H12B 109.3 . . ?
H12A C12 H12B 108.0 . . ?
C12 C13 N3 111.3(2) . . ?
C12 C13 H13A 109.4 . . ?
N3 C13 H13A 109.4 . . ?
C12 C13 H13B 109.4 . . ?
N3 C13 H13B 109.4 . . ?
H13A C13 H13B 108.0 . . ?
O15 C15 H15A 109.5 . . ?
O15 C15 H15B 109.5 . . ?
H15A C15 H15B 109.5 . . ?
O15 C15 H15C 109.5 . . ?
H15A C15 H15C 109.5 . . ?
H15B C15 H15C 109.5 . . ?
O16 C16 H16A 109.5 . . ?
O16 C16 H16B 109.5 . . ?
H16A C16 H16B 109.5 . . ?
O16 C16 H16C 109.5 . . ?
H16A C16 H16C 109.5 . . ?
H16B C16 H16C 109.5 . . ?
C21 C20 C25 117.8(3) . . ?
C21 C20 C12 122.3(3) . . ?
C25 C20 C12 119.9(3) . . ?
C20 C21 C22 121.3(3) . . ?
C20 C21 H21 119.3 . . ?
C22 C21 H21 119.3 . . ?
C23 C22 C21 120.5(3) . . ?
C23 C22 H22 119.7 . . ?
C21 C22 H22 119.7 . . ?
C22 C23 O15 126.0(3) . . ?
C22 C23 C24 118.8(3) . . ?
O15 C23 C24 115.2(3) . . ?
O16 C24 C25 124.1(3) . . ?
O16 C24 C23 115.4(3) . . ?
C25 C24 C23 120.5(3) . . ?
C24 C25 C20 121.0(3) . . ?
C24 C25 H25 119.5 . . ?
C20 C25 H25 119.5 . . ?

loop_
_geom_bond_atom_site_label_1
_geom_bond_atom_site_label_2
_geom_bond_distance
_geom_bond_site_symmetry_2
_geom_bond_publ_flag
O6A C6 1.334(3) . ?
O6A C8 1.461(4) . ?
O6B C6 1.202(3) . ?
O7A C7 1.340(3) . ?
O7A C10 1.435(3) . ?
O7B C7 1.206(3) . ?
O15 C23 1.365(3) . ?
O15 C15 1.425(4) . ?
O16 C24 1.365(3) . ?
O16 C16 1.416(4) . ?
N1 N2 1.345(3) . ?
N1 C5 1.353(3) . ?
N2 C3 1.362(3) . ?
N3 C13 1.488(3) . ?
N3 H3A 0.8900 . ?
N3 H3B 0.8900 . ?
N3 H3C 0.8900 . ?
C3 C4 1.382(3) . ?
C3 C7 1.461(4) . ?
C4 C5 1.372(4) . ?
C4 H4 0.9300 . ?
C5 C6 1.461(4) . ?
C8 C9 1.446(4) . ?
C8 H8A 0.9700 . ?
C8 H8B 0.9700 . ?
C9 H9A 0.9600 . ?
C9 H9B 0.9600 . ?
C9 H9C 0.9600 . ?
C10 C11 1.487(4) . ?
C10 H10A 0.9700 . ?
C10 H10B 0.9700 . ?
C11 H11A 0.9600 . ?
C11 H11B 0.9600 . ?
C11 H11C 0.9600 . ?
C12 C13 1.479(4) . ?
C12 C20 1.525(4) . ?
C12 H12A 0.9700 . ?
C12 H12B 0.9700 . ?
C13 H13A 0.9700 . ?
C13 H13B 0.9700 . ?
C15 H15A 0.9600 . ?
C15 H15B 0.9600 . ?
C15 H15C 0.9600 . ?
C16 H16A 0.9600 . ?
C16 H16B 0.9600 . ?
C16 H16C 0.9600 . ?
C20 C21 1.376(4) . ?
C20 C25 1.384(4) . ?
C21 C22 1.393(4) . ?
C21 H21 0.9300 . ?
C22 C23 1.356(4) . ?
C22 H22 0.9300 . ?
C23 C24 1.392(4) . ?
C24 C25 1.379(4) . ?
C25 H25 0.9300 . ?

loop_
_geom_torsion_atom_site_label_1
_geom_torsion_atom_site_label_2
_geom_torsion_atom_site_label_3
_geom_torsion_atom_site_label_4
_geom_torsion
_geom_torsion_site_symmetry_1
_geom_torsion_site_symmetry_2
_geom_torsion_site_symmetry_3
_geom_torsion_site_symmetry_4
_geom_torsion_publ_flag
C5 N1 N2 C3 -0.5(3) . . . . ?
N1 N2 C3 C4 0.3(3) . . . . ?
N1 N2 C3 C7 -179.6(2) . . . . ?
N2 C3 C4 C5 0.1(3) . . . . ?
C7 C3 C4 C5 179.9(3) . . . . ?
N2 N1 C5 C4 0.6(3) . . . . ?
N2 N1 C5 C6 -179.1(2) . . . . ?
C3 C4 C5 N1 -0.4(3) . . . . ?
C3 C4 C5 C6 179.2(3) . . . . ?
C8 O6A C6 O6B 1.1(4) . . . . ?
C8 O6A C6 C5 -179.0(3) . . . . ?
N1 C5 C6 O6B -2.1(4) . . . . ?
C4 C5 C6 O6B 178.3(3) . . . . ?
N1 C5 C6 O6A 178.0(2) . . . . ?
C4 C5 C6 O6A -1.6(4) . . . . ?
C10 O7A C7 O7B 3.2(4) . . . . ?
C10 O7A C7 C3 -177.1(2) . . . . ?
N2 C3 C7 O7B 2.2(4) . . . . ?
C4 C3 C7 O7B -177.6(3) . . . . ?
N2 C3 C7 O7A -177.5(2) . . . . ?
C4 C3 C7 O7A 2.7(4) . . . . ?
C6 O6A C8 C9 -172.2(3) . . . . ?
C7 O7A C10 C11 173.1(3) . . . . ?
C20 C12 C13 N3 -177.0(2) . . . . ?
C13 C12 C20 C21 -69.1(4) . . . . ?
C13 C12 C20 C25 109.1(3) . . . . ?
C25 C20 C21 C22 2.5(5) . . . . ?
C12 C20 C21 C22 -179.4(3) . . . . ?
C20 C21 C22 C23 -1.6(5) . . . . ?
C21 C22 C23 O15 179.2(3) . . . . ?
C21 C22 C23 C24 -0.9(5) . . . . ?
C15 O15 C23 C22 -1.2(5) . . . . ?
C15 O15 C23 C24 178.9(3) . . . . ?
C16 O16 C24 C25 -4.4(5) . . . . ?
C16 O16 C24 C23 176.6(3) . . . . ?
C22 C23 C24 O16 -178.5(3) . . . . ?
O15 C23 C24 O16 1.3(4) . . . . ?
C22 C23 C24 C25 2.5(4) . . . . ?
O15 C23 C24 C25 -177.7(3) . . . . ?
O16 C24 C25 C20 179.6(3) . . . . ?
C23 C24 C25 C20 -1.6(4) . . . . ?
C21 C20 C25 C24 -0.9(4) . . . . ?
C12 C20 C25 C24 -179.1(3) . . . . ?

loop_
_cod_related_entry_id
_cod_related_entry_database
_cod_related_entry_code
1 ChemSpider 30653399
